data_1542661
loop_
_publ_author_name
'Yamamura, Masaki'
'Hasegawa, Toru'
'Nabeshima, Tatsuya'

_publ_section_title
;
 Synthesis of Phosphorus-Centered and Chalcogen-Bridged Concave Molecules:
 Modulation of Bowl Geometries and Packing Structures by Changing Bridging
 Atoms.
;
_journal_issue 4
_journal_name_full 'Organic letters'
_journal_page_first 816
_journal_page_last 819
_journal_paper_doi 10.1021/acs.orglett.6b00105
_journal_volume 18
_journal_year 2016
_chemical_formula_sum 'C18 H9 O P S3'
_chemical_formula_weight 368.40
_chemical_name_systematic
; 
 ? 
;
_space_group_IT_number 14
_symmetry_cell_setting monoclinic
_symmetry_space_group_name_Hall '-P 2yn'
_symmetry_space_group_name_H-M 'P 1 21/n 1'
_atom_sites_solution_hydrogens geom
_atom_sites_solution_primary direct
_atom_sites_solution_secondary difmap
_audit_creation_method SHELXL-97
_cell_angle_alpha 90.00
_cell_angle_beta 101.527(9)
_cell_angle_gamma 90.00
_cell_formula_units_Z 4
_cell_length_a 9.166(7)
_cell_length_b 10.699(8)
_cell_length_c 15.212(12)
_cell_measurement_reflns_used 5527
_cell_measurement_temperature 120(2)
_cell_measurement_theta_max 28.56
_cell_measurement_theta_min 2.34
_cell_volume 1461.7(19)
_computing_cell_refinement 'Bruker SAINT'
_computing_data_collection 'Bruker APEX2'
_computing_data_reduction 'Bruker SAINT'
_computing_molecular_graphics 'Bruker SHELXTL'
_computing_publication_material 'Bruker SHELXTL'
_computing_structure_refinement 'SHELXL-97 (Sheldrick, 2008)'
_computing_structure_solution 'SHELXS-97 (Sheldrick, 2008)'
_diffrn_ambient_temperature 120(2)
_diffrn_measured_fraction_theta_full 0.970
_diffrn_measured_fraction_theta_max 0.970
_diffrn_measurement_device_type 'Bruker APEX-II CCD'
_diffrn_measurement_method '\f and \w scans'
_diffrn_radiation_monochromator graphite
_diffrn_radiation_source 'fine-focus sealed tube'
_diffrn_radiation_type MoK\a
_diffrn_radiation_wavelength 0.71073
_diffrn_reflns_av_R_equivalents 0.0168
_diffrn_reflns_av_sigmaI/netI 0.0206
_diffrn_reflns_limit_h_max 11
_diffrn_reflns_limit_h_min -10
_diffrn_reflns_limit_k_max 13
_diffrn_reflns_limit_k_min -7
_diffrn_reflns_limit_l_max 17
_diffrn_reflns_limit_l_min -19
_diffrn_reflns_number 7854
_diffrn_reflns_theta_full 27.50
_diffrn_reflns_theta_max 27.50
_diffrn_reflns_theta_min 2.34
_exptl_absorpt_coefficient_mu 0.616
_exptl_absorpt_correction_T_max 0.9878
_exptl_absorpt_correction_T_min 0.9640
_exptl_absorpt_correction_type empirical
_exptl_crystal_colour colorless
_exptl_crystal_density_diffrn 1.674
_exptl_crystal_density_method 'not measured'
_exptl_crystal_description prism
_exptl_crystal_F_000 752
_exptl_crystal_size_max 0.06
_exptl_crystal_size_mid 0.05
_exptl_crystal_size_min 0.02
_refine_diff_density_max 0.682
_refine_diff_density_min -0.502
_refine_diff_density_rms 0.109
_refine_ls_extinction_method none
_refine_ls_goodness_of_fit_ref 1.034
_refine_ls_hydrogen_treatment mixed
_refine_ls_matrix_type full
_refine_ls_number_parameters 208
_refine_ls_number_reflns 3251
_refine_ls_number_restraints 0
_refine_ls_restrained_S_all 1.034
_refine_ls_R_factor_all 0.0384
_refine_ls_R_factor_gt 0.0347
_refine_ls_shift/su_max 0.001
_refine_ls_shift/su_mean 0.000
_refine_ls_structure_factor_coef Fsqd
_refine_ls_weighting_details 'calc w=1/[\s^2^(Fo^2^)+(0.1031P)^2^+0.5098P] where P=(Fo^2^+2Fc^2^)/3'
_refine_ls_weighting_scheme calc
_refine_ls_wR_factor_gt 0.1257
_refine_ls_wR_factor_ref 0.1316
_reflns_number_gt 2926
_reflns_number_total 3251
_reflns_threshold_expression >2sigma(I)
_cod_data_source_file ol6b00105_si_005.cif
_cod_data_source_block cycps_0m
_cod_depositor_comments
;
The following automatic conversions were performed:

'_symmetry_cell_setting' value 'Monoclinic' changed to 'monoclinic'
according to
/usr/data/users/saulius/crontab/automatic-downloads/current/ACS/lib/dictionaries/cif_core.dic
dictionary named 'cif_core.dic' version 2.4.2 from 2011-04-26.

Automatic conversion script
Id: cif_fix_values 4268 2015-11-12 08:31:59Z antanas 
;
_cod_original_cell_volume 1462(2)
_cod_original_sg_symbol_H-M P2(1)/n
_cod_database_code 1542661

loop_
_symmetry_equiv_pos_as_xyz
'x, y, z'
'-x+1/2, y+1/2, -z+1/2'
'-x, -y, -z'
'x-1/2, -y-1/2, z-1/2'

loop_
_atom_site_label
_atom_site_type_symbol
_atom_site_fract_x
_atom_site_fract_y
_atom_site_fract_z
_atom_site_U_iso_or_equiv
_atom_site_adp_type
_atom_site_occupancy
_atom_site_symmetry_multiplicity
_atom_site_calc_flag
_atom_site_refinement_flags
S1 S 0.82516(5) 1.06160(5) 0.86899(3) 0.02159(17) Uani 1 1 d .
S2 S 0.60356(5) 0.82679(5) 1.14560(3) 0.02059(16) Uani 1 1 d .
S3 S 0.46570(5) 0.63931(5) 0.79586(3) 0.01942(16) Uani 1 1 d .
P1 P 0.69318(5) 0.80299(5) 0.94325(3) 0.01262(16) Uani 1 1 d .
O1 O 0.82378(14) 0.71761(13) 0.95662(9) 0.0168(3) Uani 1 1 d .
C1 C 0.5432(2) 0.9364(2) 0.65353(13) 0.0235(5) Uani 1 1 d .
H1 H 0.5126 0.9631 0.5931 0.028 Uiso 1 1 calc R
C2 C 0.6431(2) 1.0089(2) 0.71282(14) 0.0217(4) Uani 1 1 d .
H2 H 0.6798 1.0850 0.6934 0.026 Uiso 1 1 calc R
C3 C 0.6891(2) 0.96884(19) 0.80135(13) 0.0170(4) Uani 1 1 d .
C4 C 0.7944(2) 1.04458(19) 0.97915(13) 0.0171(4) Uani 1 1 d .
C5 C 0.8496(2) 1.1422(2) 1.03714(14) 0.0216(4) Uani 1 1 d .
H5 H 0.9043 1.2084 1.0175 0.026 Uiso 1 1 calc R
C6 C 0.8237(2) 1.1412(2) 1.12357(14) 0.0224(4) Uani 1 1 d .
H6 H 0.8636 1.2062 1.1638 0.027 Uiso 1 1 calc R
C7 C 0.7408(2) 1.0474(2) 1.15261(13) 0.0201(4) Uani 1 1 d .
H7 H 0.7167 1.0519 1.2105 0.024 Uiso 1 1 calc R
C8 C 0.6924(2) 0.94580(18) 1.09617(13) 0.0162(4) Uani 1 1 d .
C9 C 0.72212(19) 0.94163(18) 1.00899(12) 0.0152(4) Uani 1 1 d .
C10 C 0.63308(19) 0.85713(18) 0.83084(12) 0.0154(4) Uani 1 1 d .
C11 C 0.53200(19) 0.7864(2) 0.76938(12) 0.0163(4) Uani 1 1 d .
C12 C 0.4451(2) 0.65183(19) 0.90817(12) 0.0162(4) Uani 1 1 d .
C13 C 0.3399(2) 0.5730(2) 0.93330(14) 0.0199(4) Uani 1 1 d .
H13 H 0.2824 0.5188 0.8904 0.024 Uiso 1 1 calc R
C14 C 0.3193(2) 0.5737(2) 1.02106(15) 0.0215(4) Uani 1 1 d .
H14 H 0.2507 0.5170 1.0387 0.026 Uiso 1 1 calc R
C15 C 0.3975(2) 0.6562(2) 1.08335(13) 0.0201(4) Uani 1 1 d .
H15 H 0.3786 0.6596 1.1425 0.024 Uiso 1 1 calc R
C16 C 0.50445(19) 0.73456(19) 1.05832(12) 0.0164(4) Uani 1 1 d .
C17 C 0.53290(18) 0.73096(18) 0.97085(12) 0.0144(4) Uani 1 1 d .
C18 C 0.4875(2) 0.8264(2) 0.68049(13) 0.0206(4) Uani 1 1 d .
H18 H 0.4193 0.7780 0.6389 0.025 Uiso 1 1 calc R

loop_
_atom_site_aniso_label
_atom_site_aniso_U_11
_atom_site_aniso_U_22
_atom_site_aniso_U_33
_atom_site_aniso_U_23
_atom_site_aniso_U_13
_atom_site_aniso_U_12
S1 0.0233(3) 0.0208(3) 0.0223(3) 0.00176(19) 0.0086(2) -0.00565(18)
S2 0.0241(3) 0.0256(3) 0.0128(2) 0.00023(18) 0.00532(19) -0.00243(19)
S3 0.0204(3) 0.0212(3) 0.0160(3) -0.00360(18) 0.00195(18) -0.00360(18)
P1 0.0125(2) 0.0139(3) 0.0116(2) 0.00040(16) 0.00260(17) -0.00017(16)
O1 0.0144(6) 0.0173(7) 0.0186(7) 0.0000(5) 0.0034(5) 0.0009(5)
C1 0.0203(9) 0.0380(13) 0.0138(9) 0.0066(8) 0.0075(7) 0.0095(8)
C2 0.0219(9) 0.0244(11) 0.0213(9) 0.0075(8) 0.0105(7) 0.0049(8)
C3 0.0172(8) 0.0166(10) 0.0189(9) 0.0015(7) 0.0072(7) 0.0017(7)
C4 0.0155(8) 0.0157(10) 0.0201(9) 0.0010(7) 0.0034(7) 0.0006(7)
C5 0.0193(9) 0.0166(10) 0.0270(10) -0.0004(8) -0.0002(7) 0.0013(7)
C6 0.0220(9) 0.0180(10) 0.0231(10) -0.0048(8) -0.0054(7) 0.0036(8)
C7 0.0232(9) 0.0199(11) 0.0151(9) -0.0023(7) -0.0015(7) 0.0085(8)
C8 0.0158(8) 0.0158(10) 0.0167(9) 0.0011(7) 0.0024(6) 0.0049(7)
C9 0.0156(8) 0.0131(9) 0.0161(8) -0.0007(7) 0.0012(6) 0.0016(7)
C10 0.0148(8) 0.0179(10) 0.0142(8) 0.0016(7) 0.0045(6) 0.0020(7)
C11 0.0144(8) 0.0212(10) 0.0139(8) 0.0010(7) 0.0043(6) 0.0033(7)
C12 0.0144(8) 0.0167(10) 0.0177(9) 0.0007(7) 0.0036(6) 0.0014(7)
C13 0.0153(8) 0.0168(10) 0.0272(10) 0.0007(8) 0.0031(7) -0.0006(7)
C14 0.0170(9) 0.0172(10) 0.0323(11) 0.0064(8) 0.0097(8) -0.0001(7)
C15 0.0197(9) 0.0214(10) 0.0215(9) 0.0055(8) 0.0095(7) 0.0044(8)
C16 0.0150(8) 0.0179(10) 0.0164(8) 0.0026(7) 0.0038(6) 0.0026(7)
C17 0.0133(8) 0.0141(9) 0.0160(8) 0.0027(7) 0.0035(6) 0.0018(7)
C18 0.0163(9) 0.0322(12) 0.0134(8) 0.0001(8) 0.0030(7) 0.0052(8)

loop_
_atom_type_symbol
_atom_type_description
_atom_type_scat_dispersion_real
_atom_type_scat_dispersion_imag
_atom_type_scat_source
C C 0.0033 0.0016 'International Tables Vol C Tables 4.2.6.8 and 6.1.1.4'
H H 0.0000 0.0000 'International Tables Vol C Tables 4.2.6.8 and 6.1.1.4'
O O 0.0106 0.0060 'International Tables Vol C Tables 4.2.6.8 and 6.1.1.4'
P P 0.1023 0.0942 'International Tables Vol C Tables 4.2.6.8 and 6.1.1.4'
S S 0.1246 0.1234 'International Tables Vol C Tables 4.2.6.8 and 6.1.1.4'

loop_
_geom_angle_atom_site_label_1
_geom_angle_atom_site_label_2
_geom_angle_atom_site_label_3
_geom_angle
C3 S1 C4 105.57(10)
C16 S2 C8 107.30(11)
C12 S3 C11 105.22(9)
O1 P1 C9 114.19(9)
O1 P1 C17 112.41(10)
C9 P1 C17 105.40(9)
O1 P1 C10 114.60(8)
C9 P1 C10 104.52(10)
C17 P1 C10 104.77(9)
C18 C1 C2 121.33(19)
C1 C2 C3 119.2(2)
C2 C3 C10 120.58(18)
C2 C3 S1 115.70(16)
C10 C3 S1 123.63(15)
C5 C4 C9 121.14(19)
C5 C4 S1 114.61(16)
C9 C4 S1 124.24(15)
C6 C5 C4 119.0(2)
C7 C6 C5 121.30(19)
C6 C7 C8 119.58(19)
C7 C8 C9 120.34(18)
C7 C8 S2 114.61(16)
C9 C8 S2 124.98(15)
C4 C9 C8 118.15(17)
C4 C9 P1 119.90(15)
C8 C9 P1 121.41(15)
C11 C10 C3 118.72(17)
C11 C10 P1 120.05(15)
C3 C10 P1 121.20(14)
C18 C11 C10 120.41(19)
C18 C11 S3 116.55(15)
C10 C11 S3 122.86(14)
C13 C12 C17 120.96(18)
C13 C12 S3 115.78(15)
C17 C12 S3 123.19(15)
C14 C13 C12 119.80(19)
C15 C14 C13 120.74(18)
C14 C15 C16 119.37(18)
C15 C16 C17 120.89(18)
C15 C16 S2 114.58(15)
C17 C16 S2 124.42(15)
C12 C17 C16 118.04(17)
C12 C17 P1 119.27(14)
C16 C17 P1 121.90(14)
C1 C18 C11 119.71(19)

loop_
_geom_bond_atom_site_label_1
_geom_bond_atom_site_label_2
_geom_bond_distance
S1 C3 1.757(2)
S1 C4 1.764(2)
S2 C16 1.755(2)
S2 C8 1.759(2)
S3 C12 1.761(2)
S3 C11 1.763(2)
P1 O1 1.4871(16)
P1 C9 1.779(2)
P1 C17 1.782(2)
P1 C10 1.785(2)
C1 C18 1.377(3)
C1 C2 1.387(3)
C2 C3 1.396(3)
C3 C10 1.409(3)
C4 C5 1.396(3)
C4 C9 1.406(3)
C5 C6 1.382(3)
C6 C7 1.383(3)
C7 C8 1.401(3)
C8 C9 1.407(3)
C10 C11 1.400(3)
C11 C18 1.399(3)
C12 C13 1.391(3)
C12 C17 1.402(3)
C13 C14 1.385(3)
C14 C15 1.385(3)
C15 C16 1.399(3)
C16 C17 1.407(3)
